data_2241674
loop_
_publ_author_name
'Chanthee, Songwuit'
'Punyain, Wikorn'
'Namuangrak, Supawadee'
'Chainok, Kittipong'

_publ_section_title
;
 Crystal structures of tetramethylammonium
 (2,2'-bipyridine)tetracyanidoferrate(III) trihydrate and
 poly[[(2,2'-bipyridine-\k^2^<i>N</i>,<i>N</i>')di-\m~2~-cyanido-dicyanido(\m-ethylenediamine)(ethylenediamine-\k^2^<i>N</i>,<i>N</i>')cadmium(II)iron(II)]
 monohydrate]
;
_journal_coeditor_code BG2584
_journal_issue 5
_journal_name_full 'Acta Crystallographica Section E'
_journal_page_first 741
_journal_page_last 746
_journal_paper_doi 10.1107/S2056989016006848
_journal_volume 72
_journal_year 2016
_chemical_formula_iupac '(C4 H12 N) [Fe (C N)4 (C10 H8 N2)], 3H2 O'
_chemical_formula_moiety 'C4 H12 N +, C14 H8 Fe N6 -, 3(H2 O)'
_chemical_formula_sum 'C18 H26 Fe N7 O3'
_chemical_formula_weight 444.31
_chemical_name_systematic
;
Tetramethylammonium
(2,2'-bipyridine-\k^2^<i>N</i>,<i>N</i>')tetracyanidoferrate(III)
trihydrate
;
_space_group_crystal_system triclinic
_space_group_IT_number 2
_space_group_name_Hall '-P 1'
_space_group_name_H-M_alt 'P -1'
_symmetry_space_group_name_Hall '-P 1'
_symmetry_space_group_name_H-M 'P -1'
_atom_sites_solution_hydrogens mixed
_atom_sites_solution_primary direct
_audit_creation_method
;
Olex2 1.2
(compiled 2016.02.19 svn.r3266 for OlexSys, GUI svn.r5155)
;
_cell_angle_alpha 104.107(4)
_cell_angle_beta 99.695(4)
_cell_angle_gamma 92.235(4)
_cell_formula_units_Z 2
_cell_length_a 6.8690(9)
_cell_length_b 11.9405(16)
_cell_length_c 14.2731(17)
_cell_measurement_reflns_used 9941
_cell_measurement_temperature 296(2)
_cell_measurement_theta_max 36.36
_cell_measurement_theta_min 3.00
_cell_volume 1115.2(2)
_computing_cell_refinement
;
SAINT (Bruker, 2014)
;
_computing_data_collection
;
APEX2 (Bruker, 2014)
;
_computing_data_reduction
;
SAINT (Bruker, 2014)
;
_computing_molecular_graphics
;
<i>OLEX2</i> (Dolomanov <i>et al.</i>,  2009)
;
_computing_publication_material
;
publCIF (Westrip, 2010) and enCIFer (Allen <i>et al.</i>,  2004)
;
_computing_structure_refinement
;
SHELXL2014 (Sheldrick, 2015b)
;
_computing_structure_solution
;
SHELXT (Sheldrick, 2015a)
;
_diffrn_ambient_temperature 296(2)
_diffrn_detector_area_resol_mean 10.5
_diffrn_measured_fraction_theta_full 0.990
_diffrn_measured_fraction_theta_max 0.990
_diffrn_measurement_device 'four-circle KAPPA diffractometer'
_diffrn_measurement_device_type 'Bruker APEXII D8 QUEST CMOS'
_diffrn_measurement_method '\w and \f scans'
_diffrn_radiation_monochromator 'graphiteDouble Bounce Multilayer Mirror'
_diffrn_radiation_type MoK\a
_diffrn_radiation_wavelength 0.71073
_diffrn_reflns_av_R_equivalents 0.0716
_diffrn_reflns_limit_h_max 8
_diffrn_reflns_limit_h_min -8
_diffrn_reflns_limit_k_max 14
_diffrn_reflns_limit_k_min -14
_diffrn_reflns_limit_l_max 17
_diffrn_reflns_limit_l_min -16
_diffrn_reflns_number 20120
_diffrn_reflns_theta_full 25.205
_diffrn_reflns_theta_max 25.205
_diffrn_reflns_theta_min 2.994
_exptl_absorpt_coefficient_mu 0.708
_exptl_absorpt_correction_T_max 0.7452
_exptl_absorpt_correction_T_min 0.6905
_exptl_absorpt_correction_type multi-scan
_exptl_absorpt_process_details
;
(SADABS; Bruker, 2014)
;
_exptl_crystal_colour orange
_exptl_crystal_density_diffrn 1.323
_exptl_crystal_density_method 'not measured'
_exptl_crystal_description block
_exptl_crystal_F_000 466
_exptl_crystal_size_max 0.22
_exptl_crystal_size_mid 0.16
_exptl_crystal_size_min 0.08
_refine_diff_density_max 0.719
_refine_diff_density_min -0.593
_refine_ls_extinction_method none
_refine_ls_goodness_of_fit_ref 1.040
_refine_ls_hydrogen_treatment mixed
_refine_ls_matrix_type full
_refine_ls_number_parameters 321
_refine_ls_number_reflns 3982
_refine_ls_number_restraints 87
_refine_ls_restrained_S_all 1.094
_refine_ls_R_factor_all 0.0794
_refine_ls_R_factor_gt 0.0526
_refine_ls_shift/su_max 0.000
_refine_ls_shift/su_mean 0.000
_refine_ls_structure_factor_coef Fsqd
_refine_ls_weighting_details 'w=1/[\s^2^(Fo^2^)+(0.0712P)^2^+0.9213P] where P=(Fo^2^+2Fc^2^)/3'
_refine_ls_weighting_scheme calc
_refine_ls_wR_factor_gt 0.1277
_refine_ls_wR_factor_ref 0.1417
_reflns_number_gt 3015
_reflns_number_total 3982
_reflns_threshold_expression 'I > 2\s(I)'
_cod_data_source_file bg2584sup1.cif
_cod_data_source_block I
_cod_database_code 2241674
_shelx_space_group_comment
;
The symmetry employed for this shelxl refinement is uniquely defined
by the following loop, which should always be used as a source of
symmetry information in preference to the above space-group names.
They are only intended as comments.
;
_shelx_estimated_absorpt_t_min 0.860
_shelx_estimated_absorpt_t_max 0.946

loop_
_space_group_symop_operation_xyz
'x, y, z'
'-x, -y, -z'

loop_
_atom_site_type_symbol
_atom_site_label
_atom_site_fract_x
_atom_site_fract_y
_atom_site_fract_z
_atom_site_U_iso_or_equiv
_atom_site_adp_type
_atom_site_calc_flag
_atom_site_occupancy
_atom_site_disorder_assembly
_atom_site_disorder_group
Fe Fe1 0.66815(7) 0.18786(4) 0.33212(4) 0.03351(19) Uani d 1 . .
N N1 0.3698(6) 0.2365(4) 0.1661(3) 0.0673(11) Uani d 1 . .
N N2 0.8300(7) 0.0198(4) 0.1707(3) 0.0754(12) Uani d 1 . .
N N3 0.4210(6) -0.0265(3) 0.3445(3) 0.0589(9) Uani d 1 . .
N N4 0.9261(6) 0.3973(3) 0.3139(3) 0.0596(10) Uani d 1 . .
N N5 0.8717(4) 0.1745(2) 0.4441(2) 0.0316(6) Uani d 1 . .
N N6 0.5553(4) 0.2840(2) 0.4410(2) 0.0329(6) Uani d 1 . .
C C1 0.4755(6) 0.2152(3) 0.2280(3) 0.0458(9) Uani d 1 . .
C C2 0.7745(6) 0.0849(4) 0.2313(3) 0.0467(10) Uani d 1 . .
C C3 0.5079(5) 0.0512(3) 0.3399(2) 0.0353(8) Uani d 1 . .
C C4 0.8320(6) 0.3212(4) 0.3207(3) 0.0415(9) Uani d 1 . .
C C5 1.0370(5) 0.1194(3) 0.4385(3) 0.0368(8) Uani d 1 . .
H H5 1.0615 0.0823 0.3768 0.044 Uiso calc 1 . .
C C6 1.1713(5) 0.1153(3) 0.5197(3) 0.0420(9) Uani d 1 . .
H H6 1.2849 0.0764 0.5132 0.050 Uiso calc 1 . .
C C7 1.1364(6) 0.1694(3) 0.6109(3) 0.0456(9) Uani d 1 . .
H H7 1.2248 0.1668 0.6672 0.055 Uiso calc 1 . .
C C8 0.9667(6) 0.2285(3) 0.6182(3) 0.0449(9) Uani d 1 . .
H H8 0.9404 0.2664 0.6793 0.054 Uiso calc 1 . .
C C9 0.8387(5) 0.2298(3) 0.5336(3) 0.0341(8) Uani d 1 . .
C C10 0.6566(5) 0.2913(3) 0.5321(3) 0.0346(8) Uani d 1 . .
C C11 0.5933(6) 0.3533(3) 0.6147(3) 0.0460(9) Uani d 1 . .
H H11 0.6665 0.3583 0.6769 0.055 Uiso calc 1 . .
C C12 0.4214(6) 0.4078(3) 0.6046(3) 0.0495(10) Uani d 1 . .
H H12 0.3767 0.4498 0.6597 0.059 Uiso calc 1 . .
C C13 0.3164(6) 0.3992(3) 0.5119(3) 0.0458(10) Uani d 1 . .
H H13 0.1994 0.4353 0.5034 0.055 Uiso calc 1 . .
C C14 0.3861(5) 0.3368(3) 0.4321(3) 0.0388(8) Uani d 1 . .
H H14 0.3139 0.3308 0.3696 0.047 Uiso calc 1 . .
N N7 0.7782(5) 0.1799(3) 0.9466(2) 0.0597(8) Uani d 1 . .
C C15 0.7397(8) 0.0530(4) 0.9254(4) 0.0789(12) Uani d 1 . .
H H15A 0.7621 0.0296 0.9859 0.118 Uiso calc 1 . .
H H15B 0.8272 0.0161 0.8838 0.118 Uiso calc 1 . .
H H15C 0.6048 0.0307 0.8928 0.118 Uiso calc 1 . .
C C16A 0.901(2) 0.1995(11) 0.8753(9) 0.078(2) Uani d 0.440(6) A 1
H H16A 0.8350 0.1608 0.8099 0.116 Uiso calc 0.440(6) A 1
H H16B 1.0272 0.1693 0.8889 0.116 Uiso calc 0.440(6) A 1
H H16C 0.9202 0.2811 0.8809 0.116 Uiso calc 0.440(6) A 1
C C16B 0.7816(19) 0.2208(9) 0.8579(6) 0.081(2) Uani d 0.560(6) A 2
H H16D 0.6484 0.2199 0.8237 0.121 Uiso calc 0.560(6) A 2
H H16E 0.8551 0.1709 0.8158 0.121 Uiso calc 0.560(6) A 2
H H16F 0.8436 0.2984 0.8760 0.121 Uiso calc 0.560(6) A 2
C C17A 0.5779(14) 0.2172(11) 0.9193(10) 0.085(2) Uani d 0.440(6) A 1
H H17A 0.4813 0.1690 0.9361 0.128 Uiso calc 0.440(6) A 1
H H17B 0.5497 0.2105 0.8499 0.128 Uiso calc 0.440(6) A 1
H H17C 0.5729 0.2964 0.9542 0.128 Uiso calc 0.440(6) A 1
C C17B 0.6394(16) 0.2374(9) 1.0058(8) 0.091(2) Uani d 0.560(6) A 2
H H17D 0.6423 0.3177 1.0052 0.137 Uiso calc 0.560(6) A 2
H H17E 0.6766 0.2312 1.0721 0.137 Uiso calc 0.560(6) A 2
H H17F 0.5079 0.2011 0.9789 0.137 Uiso calc 0.560(6) A 2
C C18A 0.846(2) 0.2542(10) 1.0479(6) 0.080(2) Uani d 0.440(6) A 1
H H18A 0.8136 0.3322 1.0500 0.120 Uiso calc 0.440(6) A 1
H H18B 0.9863 0.2531 1.0664 0.120 Uiso calc 0.440(6) A 1
H H18C 0.7803 0.2253 1.0927 0.120 Uiso calc 0.440(6) A 1
C C18B 0.9780(11) 0.1987(8) 1.0119(7) 0.0764(19) Uani d 0.560(6) A 2
H H18D 1.0251 0.2790 1.0273 0.115 Uiso calc 0.560(6) A 2
H H18E 1.0690 0.1522 0.9787 0.115 Uiso calc 0.560(6) A 2
H H18F 0.9678 0.1770 1.0715 0.115 Uiso calc 0.560(6) A 2
O O3 1.0432(6) 0.5315(3) 0.1904(3) 0.0675(9) Uani d 1 . .
O O1 0.3484(7) 0.4452(4) 0.1018(4) 0.0881(12) Uani d 1 . .
O O2 0.6905(8) 0.5827(5) 0.1007(4) 0.1151(16) Uani d 1 . .
H H3A 1.007(7) 0.491(3) 0.226(3) 0.076(16) Uiso d 1 . .
H H1A 0.360(10) 0.384(3) 0.120(4) 0.12(2) Uiso d 1 . .
H H3B 1.134(9) 0.500(6) 0.162(5) 0.19(4) Uiso d 1 . .
H H2A 0.795(6) 0.561(6) 0.129(5) 0.15(3) Uiso d 1 . .
H H2B 0.588(7) 0.543(9) 0.103(9) 0.28(7) Uiso d 1 . .
H H1B 0.296(16) 0.432(6) 0.042(2) 0.23(6) Uiso d 1 . .

loop_
_atom_site_aniso_label
_atom_site_aniso_U_11
_atom_site_aniso_U_22
_atom_site_aniso_U_33
_atom_site_aniso_U_12
_atom_site_aniso_U_13
_atom_site_aniso_U_23
Fe1 0.0330(3) 0.0381(3) 0.0315(3) 0.0052(2) 0.0066(2) 0.0119(2)
N1 0.064(3) 0.084(3) 0.055(2) 0.008(2) -0.008(2) 0.031(2)
N2 0.082(3) 0.089(3) 0.053(2) 0.024(2) 0.025(2) 0.003(2)
N3 0.055(2) 0.056(2) 0.066(2) -0.0004(19) 0.0092(19) 0.0178(19)
N4 0.054(2) 0.060(2) 0.077(3) 0.0019(19) 0.019(2) 0.035(2)
N5 0.0305(15) 0.0323(15) 0.0343(15) 0.0044(12) 0.0081(13) 0.0111(13)
N6 0.0304(15) 0.0314(16) 0.0389(16) 0.0045(12) 0.0072(13) 0.0119(13)
C1 0.047(2) 0.051(2) 0.041(2) 0.0047(19) 0.0058(19) 0.0161(19)
C2 0.048(2) 0.053(2) 0.036(2) 0.0061(19) 0.0045(19) 0.0080(19)
C3 0.0358(19) 0.039(2) 0.0297(18) 0.0055(17) 0.0033(15) 0.0075(16)
C4 0.038(2) 0.052(2) 0.038(2) 0.0141(18) 0.0082(17) 0.0172(18)
C5 0.0346(19) 0.037(2) 0.042(2) 0.0053(15) 0.0102(16) 0.0131(16)
C6 0.0337(19) 0.041(2) 0.057(2) 0.0072(16) 0.0088(18) 0.0224(19)
C7 0.041(2) 0.053(2) 0.046(2) 0.0026(18) -0.0016(18) 0.026(2)
C8 0.045(2) 0.054(2) 0.037(2) 0.0031(18) 0.0056(18) 0.0144(18)
C9 0.0322(18) 0.0364(19) 0.0345(18) 0.0009(15) 0.0042(15) 0.0121(15)
C10 0.0330(18) 0.0348(19) 0.0382(19) 0.0023(15) 0.0096(16) 0.0116(16)
C11 0.050(2) 0.050(2) 0.037(2) 0.0049(19) 0.0113(18) 0.0074(18)
C12 0.048(2) 0.046(2) 0.054(3) 0.0067(19) 0.024(2) 0.0024(19)
C13 0.037(2) 0.037(2) 0.067(3) 0.0083(17) 0.017(2) 0.0128(19)
C14 0.0310(18) 0.039(2) 0.049(2) 0.0039(16) 0.0074(17) 0.0156(17)
N7 0.0690(19) 0.0535(17) 0.0545(17) 0.0007(15) 0.0077(15) 0.0133(14)
C15 0.089(3) 0.0683(19) 0.078(3) 0.0004(17) 0.014(2) 0.0188(17)
C16A 0.092(4) 0.069(4) 0.074(4) 0.003(3) 0.023(3) 0.018(3)
C16B 0.100(5) 0.076(4) 0.067(3) -0.001(4) 0.010(3) 0.024(3)
C17A 0.084(3) 0.085(4) 0.079(4) 0.012(3) 0.006(2) 0.012(3)
C17B 0.100(4) 0.097(4) 0.081(4) 0.024(3) 0.024(3) 0.023(3)
C18A 0.086(5) 0.081(4) 0.065(2) -0.006(3) 0.010(2) 0.008(2)
C18B 0.082(3) 0.068(4) 0.074(3) 0.002(2) 0.004(2) 0.015(3)
O3 0.075(2) 0.068(2) 0.070(2) 0.0046(18) 0.0206(19) 0.0325(18)
O1 0.083(3) 0.089(3) 0.116(4) 0.025(2) 0.035(3) 0.058(3)
O2 0.078(3) 0.146(4) 0.142(4) 0.012(3) 0.006(3) 0.084(4)

loop_
_atom_type_symbol
_atom_type_description
_atom_type_scat_dispersion_real
_atom_type_scat_dispersion_imag
_atom_type_scat_source
C C 0.0033 0.0016 'International Tables Vol C Tables 4.2.6.8 and 6.1.1.4'
H H 0.0000 0.0000 'International Tables Vol C Tables 4.2.6.8 and 6.1.1.4'
Fe Fe 0.3463 0.8444 'International Tables Vol C Tables 4.2.6.8 and 6.1.1.4'
N N 0.0061 0.0033 'International Tables Vol C Tables 4.2.6.8 and 6.1.1.4'
O O 0.0106 0.0060 'International Tables Vol C Tables 4.2.6.8 and 6.1.1.4'

loop_
_geom_angle_atom_site_label_1
_geom_angle_atom_site_label_2
_geom_angle_atom_site_label_3
_geom_angle
N5 Fe1 N6 81.14(11)
C1 Fe1 N5 175.01(15)
C1 Fe1 N6 95.97(14)
C1 Fe1 C2 86.42(17)
C1 Fe1 C3 92.47(15)
C1 Fe1 C4 87.33(16)
C2 Fe1 N5 96.73(14)
C2 Fe1 N6 175.52(14)
C2 Fe1 C3 86.72(16)
C2 Fe1 C4 91.34(17)
C3 Fe1 N5 91.57(13)
C3 Fe1 N6 89.39(13)
C4 Fe1 N5 88.73(13)
C4 Fe1 N6 92.55(13)
C4 Fe1 C3 178.06(15)
C5 N5 Fe1 126.4(2)
C5 N5 C9 118.4(3)
C9 N5 Fe1 115.1(2)
C10 N6 Fe1 115.3(2)
C14 N6 Fe1 126.3(3)
C14 N6 C10 118.3(3)
N1 C1 Fe1 175.8(4)
N2 C2 Fe1 176.6(4)
N3 C3 Fe1 178.7(3)
N4 C4 Fe1 179.8(4)
N5 C5 H5 118.7
N5 C5 C6 122.7(3)
C6 C5 H5 118.7
C5 C6 H6 120.5
C5 C6 C7 119.1(3)
C7 C6 H6 120.5
C6 C7 H7 120.5
C6 C7 C8 119.1(4)
C8 C7 H7 120.5
C7 C8 H8 120.6
C9 C8 C7 118.8(4)
C9 C8 H8 120.6
N5 C9 C8 121.9(3)
N5 C9 C10 114.4(3)
C8 C9 C10 123.7(3)
N6 C10 C9 114.0(3)
N6 C10 C11 121.6(3)
C11 C10 C9 124.4(3)
C10 C11 H11 120.2
C12 C11 C10 119.5(4)
C12 C11 H11 120.2
C11 C12 H12 120.5
C11 C12 C13 119.0(4)
C13 C12 H12 120.5
C12 C13 H13 120.4
C14 C13 C12 119.2(4)
C14 C13 H13 120.4
N6 C14 C13 122.4(4)
N6 C14 H14 118.8
C13 C14 H14 118.8
C15 N7 C16A 105.4(6)
C15 N7 C17A 102.4(6)
C15 N7 C18A 122.6(6)
C15 N7 C18B 101.2(5)
C16A N7 C17A 108.8(8)
C16A N7 C18A 114.0(8)
C16B N7 C15 112.9(5)
C16B N7 C18B 111.8(7)
C17A N7 C18A 102.4(8)
C17B N7 C15 110.2(6)
C17B N7 C16B 112.9(7)
C17B N7 C18B 107.1(6)
N7 C15 H15A 109.5
N7 C15 H15B 109.5
N7 C15 H15C 109.5
H15A C15 H15B 109.5
H15A C15 H15C 109.5
H15B C15 H15C 109.5
N7 C16A H16A 109.5
N7 C16A H16B 109.5
N7 C16A H16C 109.5
H16A C16A H16B 109.5
H16A C16A H16C 109.5
H16B C16A H16C 109.5
N7 C16B H16D 109.5
N7 C16B H16E 109.5
N7 C16B H16F 109.5
H16D C16B H16E 109.5
H16D C16B H16F 109.5
H16E C16B H16F 109.5
N7 C17A H17A 109.5
N7 C17A H17B 109.5
N7 C17A H17C 109.5
H17A C17A H17B 109.5
H17A C17A H17C 109.5
H17B C17A H17C 109.5
N7 C17B H17D 109.5
N7 C17B H17E 109.5
N7 C17B H17F 109.5
H17D C17B H17E 109.5
H17D C17B H17F 109.5
H17E C17B H17F 109.5
N7 C18A H18A 109.5
N7 C18A H18B 109.5
N7 C18A H18C 109.5
H18A C18A H18B 109.5
H18A C18A H18C 109.5
H18B C18A H18C 109.5
N7 C18B H18D 109.5
N7 C18B H18E 109.5
N7 C18B H18F 109.5
H18D C18B H18E 109.5
H18D C18B H18F 109.5
H18E C18B H18F 109.5
H3A O3 H3B 109(3)
H1A O1 H1B 112(3)
H2A O2 H2B 112(3)

loop_
_geom_bond_atom_site_label_1
_geom_bond_atom_site_label_2
_geom_bond_distance
Fe1 N5 1.981(3)
Fe1 N6 1.985(3)
Fe1 C1 1.917(4)
Fe1 C2 1.917(4)
Fe1 C3 1.969(4)
Fe1 C4 1.969(4)
N1 C1 1.132(5)
N2 C2 1.142(5)
N3 C3 1.105(5)
N4 C4 1.127(5)
N5 C5 1.339(4)
N5 C9 1.349(4)
N6 C10 1.348(4)
N6 C14 1.346(4)
C5 H5 0.9300
C5 C6 1.367(5)
C6 H6 0.9300
C6 C7 1.370(5)
C7 H7 0.9300
C7 C8 1.391(5)
C8 H8 0.9300
C8 C9 1.372(5)
C9 C10 1.475(5)
C10 C11 1.379(5)
C11 H11 0.9300
C11 C12 1.373(6)
C12 H12 0.9300
C12 C13 1.374(6)
C13 H13 0.9300
C13 C14 1.371(5)
C14 H14 0.9300
N7 C15 1.475(5)
N7 C16A 1.481(7)
N7 C16B 1.468(6)
N7 C17A 1.482(7)
N7 C17B 1.460(7)
N7 C18A 1.486(7)
N7 C18B 1.498(6)
C15 H15A 0.9600
C15 H15B 0.9600
C15 H15C 0.9600
C16A H16A 0.9600
C16A H16B 0.9600
C16A H16C 0.9600
C16B H16D 0.9600
C16B H16E 0.9600
C16B H16F 0.9600
C17A H17A 0.9600
C17A H17B 0.9600
C17A H17C 0.9600
C17B H17D 0.9600
C17B H17E 0.9600
C17B H17F 0.9600
C18A H18A 0.9600
C18A H18B 0.9600
C18A H18C 0.9600
C18B H18D 0.9600
C18B H18E 0.9600
C18B H18F 0.9600
O3 H3A 0.840(10)
O3 H3B 0.847(10)
O1 H1A 0.836(10)
O1 H1B 0.838(10)
O2 H2A 0.842(10)
O2 H2B 0.840(10)

loop_
_geom_hbond_atom_site_label_D
_geom_hbond_atom_site_label_H
_geom_hbond_atom_site_label_A
_geom_hbond_site_symmetry_A
_geom_hbond_distance_DH
_geom_hbond_distance_HA
_geom_hbond_distance_DA
_geom_hbond_angle_DHA
C17A H17C O2 2_666 0.96 2.50 3.112(11) 121.6
O3 H3A N4 . 0.840(10) 2.001(11) 2.841(5) 178(5)
O1 H1A N1 . 0.836(10) 2.025(13) 2.859(5) 176(7)
O3 H3B O1 1_655 0.847(10) 1.893(13) 2.736(6) 174(7)
O2 H2A O3 . 0.842(10) 1.872(15) 2.709(6) 172(7)
O2 H2B O1 . 0.840(10) 1.979(14) 2.818(7) 177(14)
O1 H1B O2 2_665 0.838(10) 2.02(6) 2.792(8) 152(11)

loop_
_geom_torsion_atom_site_label_1
_geom_torsion_atom_site_label_2
_geom_torsion_atom_site_label_3
_geom_torsion_atom_site_label_4
_geom_torsion
Fe1 N5 C5 C6 179.2(3)
Fe1 N5 C9 C8 -179.9(3)
Fe1 N5 C9 C10 -0.3(4)
Fe1 N6 C10 C9 2.4(4)
Fe1 N6 C10 C11 -178.8(3)
Fe1 N6 C14 C13 178.2(3)
N5 C5 C6 C7 0.1(5)
N5 C9 C10 N6 -1.4(4)
N5 C9 C10 C11 179.8(3)
N6 C10 C11 C12 1.0(6)
C5 N5 C9 C8 -1.7(5)
C5 N5 C9 C10 178.0(3)
C5 C6 C7 C8 -1.0(6)
C6 C7 C8 C9 0.5(6)
C7 C8 C9 N5 0.8(6)
C7 C8 C9 C10 -178.8(3)
C8 C9 C10 N6 178.2(3)
C8 C9 C10 C11 -0.5(6)
C9 N5 C5 C6 1.2(5)
C9 C10 C11 C12 179.7(3)
C10 N6 C14 C13 1.4(5)
C10 C11 C12 C13 -0.1(6)
C11 C12 C13 C14 -0.1(6)
C12 C13 C14 N6 -0.5(6)
C14 N6 C10 C9 179.6(3)
C14 N6 C10 C11 -1.6(5)

_cod_database_fobs_code 2241674
